data_7705298
loop_
_publ_author_name
'Exp\'osito, J Emilio'
'Aull\'on, Gabriel'
'Bardaj\'i, Manuel'
'Miguel, Jes\'us A'
'Espinet, Pablo'

_publ_section_title
;
 Fluorescent perylenylpyridine complexes: an experimental and theoretical
 study.
;
_journal_issue 38
_journal_name_full 'Dalton transactions (Cambridge, England : 2003)'
_journal_page_first 13326
_journal_page_last 13338
_journal_paper_doi 10.1039/d0dt02494e
_journal_volume 49
_journal_year 2020
_chemical_formula_moiety 'C31 H23 N O2 Pt'
_chemical_formula_sum 'C31 H23 N O2 Pt'
_chemical_formula_weight 636.59
_space_group_crystal_system orthorhombic
_space_group_IT_number 61
_space_group_name_Hall '-P 2ac 2ab'
_space_group_name_H-M_alt 'P b c a'
_atom_sites_solution_hydrogens geom
_atom_sites_solution_primary dual
_audit_creation_date 2020-07-08
_audit_creation_method
;
Olex2 1.2
(compiled 2018.05.29 svn.r3508 for OlexSys, GUI svn.r5506)
;
_audit_update_record
;
2020-07-10 deposited with the CCDC.	2020-08-28 downloaded from the CCDC.
;
_cell_angle_alpha 90
_cell_angle_beta 90
_cell_angle_gamma 90
_cell_formula_units_Z 8
_cell_length_a 7.8450(2)
_cell_length_b 19.7471(6)
_cell_length_c 29.7999(10)
_cell_measurement_reflns_used 5988
_cell_measurement_temperature 293
_cell_measurement_theta_max 29.4836
_cell_measurement_theta_min 2.0462
_cell_volume 4616.5(2)
_computing_cell_refinement
;
CrysAlisPro, Oxford Diffraction Ltd.,
Version 1.171.34.44 (release 25-10-2010 CrysAlis171 .NET)
(compiled Oct 25 2010,18:11:34)
;
_computing_data_collection
;
CrysAlisPro, Oxford Diffraction Ltd.,
Version 1.171.34.44 (release 25-10-2010 CrysAlis171 .NET)
(compiled Oct 25 2010,18:11:34)
;
_computing_data_reduction
;
CrysAlisPro, Oxford Diffraction Ltd.,
Version 1.171.34.44 (release 25-10-2010 CrysAlis171 .NET)
(compiled Oct 25 2010,18:11:34)
;
_computing_molecular_graphics 'Olex2 (Dolomanov et al., 2009)'
_computing_publication_material 'Olex2 (Dolomanov et al., 2009)'
_computing_structure_refinement 'ShelXL (Sheldrick, 2015)'
_computing_structure_solution 'ShelXT (Sheldrick, 2015)'
_diffrn_ambient_temperature 293
_diffrn_detector_area_resol_mean 10.4757
_diffrn_measured_fraction_theta_full 1.000
_diffrn_measured_fraction_theta_max 0.875
_diffrn_measurement_details
;
#__ type_ start__ end____ width___ exp.time_
  1 omega    2.00  102.00   1.0000   88.1700
omega____ theta____ kappa____ phi______ frames
    -       12.4346    0.0000   60.0000 100

#__ type_ start__ end____ width___ exp.time_
  2 omega  -75.00  -20.00   1.0000   88.1700
omega____ theta____ kappa____ phi______ frames
    -       12.4346    0.0000   60.0000 55
;
_diffrn_measurement_device_type 'SuperNova, Dual, Cu at zero, Atlas'
_diffrn_measurement_method '\w scans'
_diffrn_orient_matrix_UB_11 -0.0697561000
_diffrn_orient_matrix_UB_12 -0.0056582000
_diffrn_orient_matrix_UB_13 0.0146749000
_diffrn_orient_matrix_UB_21 0.0141918000
_diffrn_orient_matrix_UB_22 0.0320024000
_diffrn_orient_matrix_UB_23 0.0101462000
_diffrn_orient_matrix_UB_31 -0.0557526000
_diffrn_orient_matrix_UB_32 0.0152497000
_diffrn_orient_matrix_UB_33 -0.0157759000
_diffrn_radiation_monochromator mirror
_diffrn_radiation_type MoK\a
_diffrn_radiation_wavelength 0.71073
_diffrn_reflns_av_R_equivalents 0.0291
_diffrn_reflns_av_unetI/netI 0.0343
_diffrn_reflns_Laue_measured_fraction_full 1.000
_diffrn_reflns_Laue_measured_fraction_max 0.875
_diffrn_reflns_limit_h_max 10
_diffrn_reflns_limit_h_min -8
_diffrn_reflns_limit_k_max 26
_diffrn_reflns_limit_k_min -17
_diffrn_reflns_limit_l_max 40
_diffrn_reflns_limit_l_min -40
_diffrn_reflns_number 17667
_diffrn_reflns_point_group_measured_fraction_full 1.000
_diffrn_reflns_point_group_measured_fraction_max 0.875
_diffrn_reflns_theta_full 25.242
_diffrn_reflns_theta_max 29.548
_diffrn_reflns_theta_min 2.063
_diffrn_source 'SuperNova (Mo) X-ray Source'
_exptl_absorpt_coefficient_mu 6.109
_exptl_absorpt_correction_T_max 0.882
_exptl_absorpt_correction_T_min 0.624
_exptl_absorpt_correction_type analytical
_exptl_absorpt_process_details
;
CrysAlisPro, Oxford Diffraction Ltd.,
Version 1.171.34.44 (release 25-10-2010 CrysAlis171 .NET)
(compiled Oct 25 2010,18:11:34)
Analytical numeric absorption correction using a multifaceted crystal
			model based on expressions derived by R.C. Clark & J.S. Reid.
(Clark, R. C. & Reid, J. S. (1995). Acta Cryst. A51, 887-897)
;
_exptl_crystal_colour red
_exptl_crystal_colour_primary red
_exptl_crystal_density_diffrn 1.832
_exptl_crystal_description block
_exptl_crystal_F_000 2480
_exptl_crystal_size_max 0.3654
_exptl_crystal_size_mid 0.1218
_exptl_crystal_size_min 0.0403
_refine_diff_density_max 0.552
_refine_diff_density_min -0.824
_refine_diff_density_rms 0.091
_refine_ls_extinction_method none
_refine_ls_goodness_of_fit_ref 1.069
_refine_ls_hydrogen_treatment constr
_refine_ls_matrix_type full
_refine_ls_number_parameters 319
_refine_ls_number_reflns 5650
_refine_ls_number_restraints 0
_refine_ls_restrained_S_all 1.069
_refine_ls_R_factor_all 0.0574
_refine_ls_R_factor_gt 0.0325
_refine_ls_shift/su_max 0.001
_refine_ls_shift/su_mean 0.000
_refine_ls_structure_factor_coef Fsqd
_refine_ls_weighting_details 'w=1/[\s^2^(Fo^2^)+(0.0165P)^2^+2.4096P] where P=(Fo^2^+2Fc^2^)/3'
_refine_ls_weighting_scheme calc
_refine_ls_wR_factor_gt 0.0530
_refine_ls_wR_factor_ref 0.0596
_reflns_Friedel_coverage 0.000
_reflns_number_gt 4078
_reflns_number_total 5650
_reflns_threshold_expression 'I > 2\s(I)'
_cod_data_source_file d0dt02494e2.cif
_cod_data_source_block 9
_cod_depositor_comments 'Adding full bibliography for 7705296--7705301.cif.'
_cod_database_code 7705298
_shelx_shelxl_version_number 2018/3
_chemical_oxdiff_formula 'C31 H23 N O2 Pt'
_chemical_oxdiff_usercomment 'diclorom hexa'
_shelx_space_group_comment
;
The symmetry employed for this shelxl refinement is uniquely defined
by the following loop, which should always be used as a source of
symmetry information in preference to the above space-group names.
They are only intended as comments.
;
_reflns_odcompleteness_completeness 99.89
_reflns_odcompleteness_iscentric 1
_reflns_odcompleteness_theta 26.32
_olex2_refinement_description
;
1. Fixed Uiso
 At 1.2 times of:
  All C(H) groups
 At 1.5 times of:
  All C(H,H,H) groups
2.a Aromatic/amide H refined with riding coordinates:
 C3(H3), C7(H7), C8(H8), C9(H9), C14(H14), C15(H15), C16(H16), C18(H18),
 C19(H19), C20(H20), C22(H22), C24(H24), C25(H25), C29(H29)
2.b Idealised Me refined as rotating group:
 C26(H26A,H26B,H26C), C27(H27A,H27B,H27C), C31(H31A,H31B,H31C)
;
_olex2_submission_special_instructions 'No special instructions were received'

loop_
_space_group_symop_operation_xyz
'x, y, z'
'-x+1/2, -y, z+1/2'
'-x, y+1/2, -z+1/2'
'x+1/2, -y+1/2, -z'
'-x, -y, -z'
'x-1/2, y, -z-1/2'
'x, -y-1/2, z-1/2'
'-x-1/2, y-1/2, z'

loop_
_atom_site_label
_atom_site_type_symbol
_atom_site_fract_x
_atom_site_fract_y
_atom_site_fract_z
_atom_site_U_iso_or_equiv
_atom_site_adp_type
_atom_site_occupancy
_atom_site_site_symmetry_order
_atom_site_calc_flag
_atom_site_refinement_flags_posn
_atom_site_refinement_flags_adp
_atom_site_refinement_flags_occupancy
_atom_site_disorder_assembly
_atom_site_disorder_group
Pt1 Pt 0.55265(2) 0.49477(2) 0.65905(2) 0.04033(6) Uani 1 1 d . . . . .
O1 O 0.6038(4) 0.48506(12) 0.59344(9) 0.0470(7) Uani 1 1 d . . . . .
O2 O 0.6071(4) 0.39250(12) 0.67008(9) 0.0468(7) Uani 1 1 d . . . . .
N1 N 0.5014(4) 0.51495(15) 0.72274(11) 0.0416(8) Uani 1 1 d . . . . .
C1 C 0.4430(5) 0.62308(17) 0.69297(12) 0.0372(9) Uani 1 1 d . . . . .
C2 C 0.4936(5) 0.59098(18) 0.65352(13) 0.0398(9) Uani 1 1 d . . . . .
C3 C 0.4996(5) 0.62803(17) 0.61333(13) 0.0412(9) Uani 1 1 d . . . . .
H3 H 0.533104 0.606021 0.587185 0.049 Uiso 1 1 calc R . . . .
C4 C 0.4578(4) 0.69578(17) 0.61113(12) 0.0369(9) Uani 1 1 d . . . . .
C5 C 0.3915(4) 0.72831(17) 0.65029(12) 0.0335(8) Uani 1 1 d . . . . .
C6 C 0.3776(5) 0.69117(17) 0.69148(12) 0.0365(9) Uani 1 1 d . . . . .
C7 C 0.2937(5) 0.72247(18) 0.72770(13) 0.0427(9) Uani 1 1 d . . . . .
H7 H 0.274227 0.698039 0.753887 0.051 Uiso 1 1 calc R . . . .
C8 C 0.2405(5) 0.7881(2) 0.72498(13) 0.0483(10) Uani 1 1 d . . . . .
H8 H 0.187605 0.807970 0.749616 0.058 Uiso 1 1 calc R . . . .
C9 C 0.2637(5) 0.82578(18) 0.68621(13) 0.0437(10) Uani 1 1 d . . . . .
H9 H 0.230500 0.870987 0.685651 0.052 Uiso 1 1 calc R . . . .
C10 C 0.3350(5) 0.79718(17) 0.64855(12) 0.0356(9) Uani 1 1 d . . . . .
C11 C 0.3500(5) 0.83532(17) 0.60616(12) 0.0373(9) Uani 1 1 d . . . . .
C12 C 0.4214(4) 0.80359(18) 0.56779(13) 0.0378(9) Uani 1 1 d . . . . .
C13 C 0.4770(5) 0.73477(18) 0.56935(12) 0.0369(9) Uani 1 1 d . . . . .
C14 C 0.5491(5) 0.7074(2) 0.53118(14) 0.0492(10) Uani 1 1 d . . . . .
H14 H 0.591773 0.663511 0.532306 0.059 Uiso 1 1 calc R . . . .
C15 C 0.5602(5) 0.7434(2) 0.49098(14) 0.0533(11) Uani 1 1 d . . . . .
H15 H 0.605892 0.722678 0.465651 0.064 Uiso 1 1 calc R . . . .
C16 C 0.5049(5) 0.8081(2) 0.48864(13) 0.0525(11) Uani 1 1 d . . . . .
H16 H 0.512362 0.831703 0.461684 0.063 Uiso 1 1 calc R . . . .
C17 C 0.4357(5) 0.84024(19) 0.52696(14) 0.0438(9) Uani 1 1 d . . . . .
C18 C 0.3759(5) 0.9078(2) 0.52525(15) 0.0538(11) Uani 1 1 d . . . . .
H18 H 0.385267 0.932330 0.498712 0.065 Uiso 1 1 calc R . . . .
C19 C 0.3054(6) 0.9371(2) 0.56178(14) 0.0559(12) Uani 1 1 d . . . . .
H19 H 0.265522 0.981356 0.560126 0.067 Uiso 1 1 calc R . . . .
C20 C 0.2921(5) 0.90125(19) 0.60200(14) 0.0472(10) Uani 1 1 d . . . . .
H20 H 0.242906 0.922292 0.626740 0.057 Uiso 1 1 calc R . . . .
C21 C 0.4638(5) 0.58129(18) 0.73337(13) 0.0406(9) Uani 1 1 d . . . . .
C22 C 0.4628(5) 0.59972(19) 0.77809(13) 0.0446(10) Uani 1 1 d . . . . .
H22 H 0.447550 0.645152 0.785264 0.054 Uiso 1 1 calc R . . . .
C23 C 0.4834(5) 0.5539(2) 0.81256(14) 0.0480(10) Uani 1 1 d . . . . .
C24 C 0.5048(6) 0.4864(2) 0.80032(14) 0.0549(11) Uani 1 1 d . . . . .
H24 H 0.510386 0.453044 0.822269 0.066 Uiso 1 1 calc R . . . .
C25 C 0.5176(5) 0.4693(2) 0.75597(14) 0.0495(10) Uani 1 1 d . . . . .
H25 H 0.538300 0.424287 0.748499 0.059 Uiso 1 1 calc R . . . .
C26 C 0.4872(6) 0.5767(2) 0.86057(14) 0.0638(13) Uani 1 1 d . . . . .
H26A H 0.602951 0.585147 0.869422 0.096 Uiso 1 1 calc GR . . . .
H26B H 0.439564 0.541943 0.879309 0.096 Uiso 1 1 calc GR . . . .
H26C H 0.421681 0.617433 0.863724 0.096 Uiso 1 1 calc GR . . . .
C27 C 0.6659(6) 0.4361(2) 0.52431(13) 0.0576(12) Uani 1 1 d . . . . .
H27A H 0.562227 0.452493 0.511101 0.086 Uiso 1 1 calc GR . . . .
H27B H 0.693729 0.392725 0.511707 0.086 Uiso 1 1 calc GR . . . .
H27C H 0.756589 0.467427 0.518276 0.086 Uiso 1 1 calc GR . . . .
C28 C 0.6428(5) 0.42921(19) 0.57394(13) 0.0439(10) Uani 1 1 d . . . . .
C29 C 0.6603(5) 0.36620(18) 0.59382(13) 0.0451(10) Uani 1 1 d . . . . .
H29 H 0.687640 0.330459 0.574813 0.054 Uiso 1 1 calc R . . . .
C30 C 0.6416(5) 0.35042(18) 0.63903(14) 0.0440(10) Uani 1 1 d . . . . .
C31 C 0.6573(6) 0.27810(19) 0.65328(14) 0.0586(12) Uani 1 1 d . . . . .
H31A H 0.762797 0.271860 0.669093 0.088 Uiso 1 1 calc GR . . . .
H31B H 0.655505 0.249405 0.627281 0.088 Uiso 1 1 calc GR . . . .
H31C H 0.563854 0.266606 0.672617 0.088 Uiso 1 1 calc GR . . . .

loop_
_atom_site_aniso_label
_atom_site_aniso_U_11
_atom_site_aniso_U_22
_atom_site_aniso_U_33
_atom_site_aniso_U_23
_atom_site_aniso_U_13
_atom_site_aniso_U_12
Pt1 0.04392(10) 0.02600(8) 0.05107(10) -0.00402(7) -0.00195(8) 0.00106(6)
O1 0.0612(18) 0.0294(14) 0.0504(16) -0.0029(12) 0.0035(14) 0.0046(13)
O2 0.0597(18) 0.0276(13) 0.0531(17) -0.0004(12) 0.0034(15) 0.0063(13)
N1 0.0431(18) 0.0317(16) 0.0499(19) -0.0043(14) -0.0055(16) 0.0008(14)
C1 0.040(2) 0.0305(19) 0.041(2) -0.0049(15) -0.0041(19) -0.0013(17)
C2 0.040(2) 0.0277(19) 0.052(2) -0.0041(17) -0.009(2) 0.0036(16)
C3 0.048(2) 0.0295(19) 0.046(2) -0.0096(17) -0.003(2) 0.0034(17)
C4 0.031(2) 0.0317(19) 0.047(2) -0.0081(16) -0.0044(19) -0.0009(16)
C5 0.0298(19) 0.0303(19) 0.041(2) -0.0062(15) -0.0053(17) -0.0005(15)
C6 0.035(2) 0.033(2) 0.042(2) -0.0084(16) -0.0057(19) -0.0009(17)
C7 0.047(2) 0.038(2) 0.043(2) -0.0027(18) -0.003(2) 0.0022(18)
C8 0.051(3) 0.046(2) 0.048(2) -0.012(2) 0.000(2) 0.011(2)
C9 0.046(2) 0.032(2) 0.053(2) -0.0080(18) -0.004(2) 0.0066(18)
C10 0.031(2) 0.0315(19) 0.044(2) -0.0050(15) -0.0074(18) 0.0019(16)
C11 0.035(2) 0.0331(19) 0.044(2) -0.0018(16) -0.0091(19) 0.0011(17)
C12 0.030(2) 0.034(2) 0.049(2) -0.0052(17) -0.0051(19) -0.0009(16)
C13 0.031(2) 0.036(2) 0.043(2) -0.0029(16) -0.0007(18) -0.0017(16)
C14 0.045(2) 0.045(2) 0.058(3) -0.002(2) 0.004(2) 0.009(2)
C15 0.054(3) 0.056(3) 0.050(3) -0.007(2) 0.013(2) 0.005(2)
C16 0.053(3) 0.061(3) 0.044(3) 0.005(2) 0.006(2) 0.000(2)
C17 0.039(2) 0.041(2) 0.051(2) 0.0023(18) -0.002(2) 0.0010(18)
C18 0.059(3) 0.045(2) 0.058(3) 0.006(2) 0.000(2) 0.009(2)
C19 0.067(3) 0.037(2) 0.064(3) 0.003(2) -0.006(3) 0.012(2)
C20 0.050(3) 0.040(2) 0.052(2) -0.0056(19) -0.007(2) 0.0104(19)
C21 0.038(2) 0.0321(19) 0.051(2) -0.0053(17) -0.005(2) -0.0026(17)
C22 0.044(2) 0.041(2) 0.049(2) -0.0064(18) -0.004(2) 0.0025(19)
C23 0.045(2) 0.048(2) 0.050(3) -0.002(2) -0.004(2) 0.002(2)
C24 0.065(3) 0.049(3) 0.051(3) 0.010(2) -0.003(2) 0.006(2)
C25 0.056(3) 0.034(2) 0.058(3) 0.0041(19) -0.002(2) 0.0029(19)
C26 0.079(3) 0.063(3) 0.049(3) 0.002(2) -0.009(3) 0.006(3)
C27 0.080(3) 0.042(2) 0.051(3) 0.0030(19) 0.004(3) 0.011(2)
C28 0.044(2) 0.034(2) 0.054(2) -0.0014(18) 0.005(2) 0.0031(18)
C29 0.051(3) 0.030(2) 0.055(3) -0.0021(17) 0.006(2) 0.0080(18)
C30 0.039(2) 0.033(2) 0.060(3) -0.0014(19) 0.004(2) 0.0091(18)
C31 0.076(3) 0.036(2) 0.063(3) 0.0054(19) 0.015(3) 0.018(2)

loop_
_atom_type_symbol
_atom_type_description
_atom_type_scat_dispersion_real
_atom_type_scat_dispersion_imag
_atom_type_scat_source
C C 0.0033 0.0016 'International Tables Vol C Tables 4.2.6.8 and 6.1.1.4'
H H 0.0000 0.0000 'International Tables Vol C Tables 4.2.6.8 and 6.1.1.4'
N N 0.0061 0.0033 'International Tables Vol C Tables 4.2.6.8 and 6.1.1.4'
O O 0.0106 0.0060 'International Tables Vol C Tables 4.2.6.8 and 6.1.1.4'
Pt Pt -1.7033 8.3905 'International Tables Vol C Tables 4.2.6.8 and 6.1.1.4'

loop_
_exptl_crystal_face_index_h
_exptl_crystal_face_index_k
_exptl_crystal_face_index_l
_exptl_crystal_face_perp_dist
_exptl_oxdiff_crystal_face_indexfrac_h
_exptl_oxdiff_crystal_face_indexfrac_k
_exptl_oxdiff_crystal_face_indexfrac_l
_exptl_oxdiff_crystal_face_x
_exptl_oxdiff_crystal_face_y
_exptl_oxdiff_crystal_face_z
0 -2 42 0.0181 0.0083 -2.0418 42.0011 0.6273 0.3608 -0.6942
0 2 -42 0.0222 -0.0083 2.0418 -42.0011 -0.6273 -0.3608 0.6942
-10 14 2 0.1642 -10.0108 13.9887 2.0465 0.6492 0.3263 0.7392
10 -14 -3 0.1110 10.0106 -13.9877 -3.0466 -0.6638 -0.3364 -0.7234
0 -23 24 0.0266 0.0101 -23.0428 23.9828 0.4816 -0.4941 -0.7303
1 23 -24 0.0297 0.9906 23.0449 -23.9863 -0.5514 0.5083 0.6746

loop_
_geom_angle_atom_site_label_1
_geom_angle_atom_site_label_2
_geom_angle_atom_site_label_3
_geom_angle
_geom_angle_site_symmetry_1
_geom_angle_site_symmetry_3
_geom_angle_publ_flag
O1 Pt1 O2 91.15(10) . . ?
N1 Pt1 O1 173.88(11) . . ?
N1 Pt1 O2 94.88(11) . . ?
C2 Pt1 O1 93.33(13) . . ?
C2 Pt1 O2 175.42(13) . . ?
C2 Pt1 N1 80.67(14) . . ?
C28 O1 Pt1 124.8(2) . . ?
C30 O2 Pt1 124.1(2) . . ?
C21 N1 Pt1 117.0(3) . . ?
C25 N1 Pt1 123.5(3) . . ?
C25 N1 C21 119.2(3) . . ?
C2 C1 C6 120.0(3) . . ?
C2 C1 C21 113.8(3) . . ?
C6 C1 C21 126.1(3) . . ?
C1 C2 Pt1 115.9(3) . . ?
C1 C2 C3 119.5(3) . . ?
C3 C2 Pt1 124.6(3) . . ?
C2 C3 H3 118.7 . . ?
C4 C3 C2 122.6(4) . . ?
C4 C3 H3 118.7 . . ?
C3 C4 C5 118.9(3) . . ?
C3 C4 C13 121.6(3) . . ?
C5 C4 C13 119.5(3) . . ?
C4 C5 C6 119.8(3) . . ?
C4 C5 C10 120.7(3) . . ?
C10 C5 C6 119.6(3) . . ?
C5 C6 C1 118.5(3) . . ?
C7 C6 C1 123.6(3) . . ?
C7 C6 C5 117.9(3) . . ?
C6 C7 H7 119.5 . . ?
C8 C7 C6 121.0(4) . . ?
C8 C7 H7 119.5 . . ?
C7 C8 H8 119.4 . . ?
C7 C8 C9 121.3(4) . . ?
C9 C8 H8 119.4 . . ?
C8 C9 H9 119.6 . . ?
C10 C9 C8 120.9(3) . . ?
C10 C9 H9 119.6 . . ?
C5 C10 C11 119.4(3) . . ?
C9 C10 C5 119.1(3) . . ?
C9 C10 C11 121.4(3) . . ?
C12 C11 C10 119.7(3) . . ?
C20 C11 C10 122.0(3) . . ?
C20 C11 C12 118.2(3) . . ?
C11 C12 C13 121.0(3) . . ?
C11 C12 C17 119.8(3) . . ?
C17 C12 C13 119.2(3) . . ?
C12 C13 C4 119.6(3) . . ?
C14 C13 C4 122.3(3) . . ?
C14 C13 C12 118.1(3) . . ?
C13 C14 H14 118.9 . . ?
C13 C14 C15 122.3(4) . . ?
C15 C14 H14 118.9 . . ?
C14 C15 H15 119.8 . . ?
C16 C15 C14 120.4(4) . . ?
C16 C15 H15 119.8 . . ?
C15 C16 H16 119.8 . . ?
C15 C16 C17 120.4(4) . . ?
C17 C16 H16 119.8 . . ?
C16 C17 C12 119.6(4) . . ?
C16 C17 C18 121.4(4) . . ?
C18 C17 C12 119.0(4) . . ?
C17 C18 H18 119.7 . . ?
C19 C18 C17 120.7(4) . . ?
C19 C18 H18 119.7 . . ?
C18 C19 H19 119.8 . . ?
C18 C19 C20 120.4(4) . . ?
C20 C19 H19 119.8 . . ?
C11 C20 C19 121.9(4) . . ?
C11 C20 H20 119.0 . . ?
C19 C20 H20 119.0 . . ?
N1 C21 C1 111.7(3) . . ?
N1 C21 C22 118.2(3) . . ?
C22 C21 C1 129.9(3) . . ?
C21 C22 H22 118.5 . . ?
C23 C22 C21 123.1(4) . . ?
C23 C22 H22 118.5 . . ?
C22 C23 C24 116.5(4) . . ?
C22 C23 C26 121.2(4) . . ?
C24 C23 C26 122.3(4) . . ?
C23 C24 H24 120.0 . . ?
C25 C24 C23 120.0(4) . . ?
C25 C24 H24 120.0 . . ?
N1 C25 C24 122.5(4) . . ?
N1 C25 H25 118.7 . . ?
C24 C25 H25 118.7 . . ?
C23 C26 H26A 109.5 . . ?
C23 C26 H26B 109.5 . . ?
C23 C26 H26C 109.5 . . ?
H26A C26 H26B 109.5 . . ?
H26A C26 H26C 109.5 . . ?
H26B C26 H26C 109.5 . . ?
H27A C27 H27B 109.5 . . ?
H27A C27 H27C 109.5 . . ?
H27B C27 H27C 109.5 . . ?
C28 C27 H27A 109.5 . . ?
C28 C27 H27B 109.5 . . ?
C28 C27 H27C 109.5 . . ?
O1 C28 C27 113.5(3) . . ?
O1 C28 C29 127.0(4) . . ?
C29 C28 C27 119.5(3) . . ?
C28 C29 H29 116.4 . . ?
C28 C29 C30 127.3(4) . . ?
C30 C29 H29 116.4 . . ?
O2 C30 C29 125.5(3) . . ?
O2 C30 C31 115.8(4) . . ?
C29 C30 C31 118.7(3) . . ?
C30 C31 H31A 109.5 . . ?
C30 C31 H31B 109.5 . . ?
C30 C31 H31C 109.5 . . ?
H31A C31 H31B 109.5 . . ?
H31A C31 H31C 109.5 . . ?
H31B C31 H31C 109.5 . . ?

loop_
_geom_bond_atom_site_label_1
_geom_bond_atom_site_label_2
_geom_bond_distance
_geom_bond_site_symmetry_2
_geom_bond_publ_flag
Pt1 O1 2.005(3) . ?
Pt1 O2 2.090(2) . ?
Pt1 N1 1.981(3) . ?
Pt1 C2 1.962(4) . ?
O1 C28 1.284(4) . ?
O2 C30 1.273(4) . ?
N1 C21 1.380(4) . ?
N1 C25 1.345(5) . ?
C1 C2 1.394(5) . ?
C1 C6 1.440(5) . ?
C1 C21 1.469(5) . ?
C2 C3 1.404(5) . ?
C3 H3 0.9300 . ?
C3 C4 1.379(5) . ?
C4 C5 1.430(5) . ?
C4 C13 1.472(5) . ?
C5 C6 1.434(5) . ?
C5 C10 1.431(5) . ?
C6 C7 1.407(5) . ?
C7 H7 0.9300 . ?
C7 C8 1.364(5) . ?
C8 H8 0.9300 . ?
C8 C9 1.386(5) . ?
C9 H9 0.9300 . ?
C9 C10 1.376(5) . ?
C10 C11 1.475(5) . ?
C11 C12 1.419(5) . ?
C11 C20 1.385(5) . ?
C12 C13 1.428(5) . ?
C12 C17 1.420(5) . ?
C13 C14 1.380(5) . ?
C14 H14 0.9300 . ?
C14 C15 1.395(5) . ?
C15 H15 0.9300 . ?
C15 C16 1.353(6) . ?
C16 H16 0.9300 . ?
C16 C17 1.414(6) . ?
C17 C18 1.416(5) . ?
C18 H18 0.9300 . ?
C18 C19 1.351(5) . ?
C19 H19 0.9300 . ?
C19 C20 1.396(5) . ?
C20 H20 0.9300 . ?
C21 C22 1.381(5) . ?
C22 H22 0.9300 . ?
C22 C23 1.378(5) . ?
C23 C24 1.392(5) . ?
C23 C26 1.500(6) . ?
C24 H24 0.9300 . ?
C24 C25 1.368(6) . ?
C25 H25 0.9300 . ?
C26 H26A 0.9600 . ?
C26 H26B 0.9600 . ?
C26 H26C 0.9600 . ?
C27 H27A 0.9600 . ?
C27 H27B 0.9600 . ?
C27 H27C 0.9600 . ?
C27 C28 1.496(5) . ?
C28 C29 1.385(5) . ?
C29 H29 0.9300 . ?
C29 C30 1.391(5) . ?
C30 C31 1.495(5) . ?
C31 H31A 0.9600 . ?
C31 H31B 0.9600 . ?
C31 H31C 0.9600 . ?
